data_4339492
loop_
_publ_author_name
'Li, Bin'
'Corbett, John D.'

_publ_section_title
;
 Syntheses and structures of new phases AeMxIn(4-x) (Ae = Sr, Ba; M = Mg,
 Zn): size effects and site preferences in BaAl4-type structures.
;
_journal_issue 21
_journal_name_full 'Inorganic chemistry'
_journal_page_first 8812
_journal_page_last 8818
_journal_paper_doi 10.1021/ic701127f
_journal_volume 46
_journal_year 2007
_chemical_formula_sum 'Ba In2.95 Mg1.04'
_chemical_formula_weight 502.04
_chemical_name_systematic
; 
 ? 
;
_space_group_IT_number 139
_symmetry_cell_setting tetragonal
_symmetry_space_group_name_Hall '-I 4 2'
_symmetry_space_group_name_H-M 'I 4/m m m'
_atom_sites_solution_primary direct
_atom_sites_solution_secondary difmap
_audit_creation_method SHELXL-97
_cell_angle_alpha 90.00
_cell_angle_beta 90.00
_cell_angle_gamma 90.00
_cell_formula_units_Z 2
_cell_length_a 4.833(2)
_cell_length_b 4.833(2)
_cell_length_c 12.478(10)
_cell_measurement_reflns_used 1527
_cell_measurement_temperature 296(2)
_cell_measurement_theta_max 28.14
_cell_measurement_theta_min 3.27
_cell_volume 291.5(3)
_computing_cell_refinement 'Bruker SMART'
_computing_data_collection 'Bruker SMART'
_computing_data_reduction 'Bruker SAINT'
_computing_molecular_graphics 'Bruker SHELXTL'
_computing_publication_material 'Bruker SHELXTL'
_computing_structure_refinement 'SHELXL-97 (Sheldrick, 1997)'
_computing_structure_solution 'SHELXS-97 (Sheldrick, 1990)'
_diffrn_ambient_temperature 296(2)
_diffrn_measured_fraction_theta_full 0.993
_diffrn_measured_fraction_theta_max 0.993
_diffrn_measurement_device_type 'CCD area detector'
_diffrn_measurement_method 'phi and omega scans'
_diffrn_radiation_monochromator graphite
_diffrn_radiation_source 'fine-focus sealed tube'
_diffrn_radiation_type MoK\a
_diffrn_radiation_wavelength 0.71073
_diffrn_reflns_av_R_equivalents 0.0535
_diffrn_reflns_av_sigmaI/netI 0.0180
_diffrn_reflns_limit_h_max 6
_diffrn_reflns_limit_h_min -6
_diffrn_reflns_limit_k_max 6
_diffrn_reflns_limit_k_min -6
_diffrn_reflns_limit_l_max 16
_diffrn_reflns_limit_l_min -15
_diffrn_reflns_number 1680
_diffrn_reflns_theta_full 28.14
_diffrn_reflns_theta_max 28.14
_diffrn_reflns_theta_min 3.27
_exptl_absorpt_coefficient_mu 18.152
_exptl_absorpt_correction_T_max 0.3696
_exptl_absorpt_correction_T_min 0.1560
_exptl_absorpt_correction_type empirical
_exptl_crystal_colour silver
_exptl_crystal_density_diffrn 5.719
_exptl_crystal_density_meas ?
_exptl_crystal_density_method 'not measured'
_exptl_crystal_description irregular
_exptl_crystal_F_000 427
_exptl_crystal_size_max 0.18
_exptl_crystal_size_mid 0.13
_exptl_crystal_size_min 0.10
_refine_diff_density_max 0.660
_refine_diff_density_min -0.965
_refine_diff_density_rms 0.282
_refine_ls_extinction_coef 0.0089(8)
_refine_ls_extinction_expression Fc^*^=kFc[1+0.001xFc^2^\l^3^/sin(2\q)]^-1/4^
_refine_ls_extinction_method SHELXL
_refine_ls_goodness_of_fit_ref 1.283
_refine_ls_matrix_type full
_refine_ls_number_parameters 10
_refine_ls_number_reflns 134
_refine_ls_number_restraints 0
_refine_ls_restrained_S_all 1.283
_refine_ls_R_factor_all 0.0150
_refine_ls_R_factor_gt 0.0150
_refine_ls_shift/su_max 0.000
_refine_ls_shift/su_mean 0.000
_refine_ls_structure_factor_coef Fsqd
_refine_ls_weighting_details 'calc w=1/[\s^2^(Fo^2^)+(0.0159P)^2^+0.3426P] where P=(Fo^2^+2Fc^2^)/3'
_refine_ls_weighting_scheme calc
_refine_ls_wR_factor_gt 0.0348
_refine_ls_wR_factor_ref 0.0348
_reflns_number_gt 133
_reflns_number_total 134
_reflns_threshold_expression >2sigma(I)
_cod_data_source_file ic701127f.cif
_cod_data_source_block BaMg1.046In2.954
_cod_depositor_comments
;
The following automatic conversions were performed:

'_symmetry_cell_setting' value 'Tetragonal' changed to 'tetragonal'
according to
/usr/data/users/saulius/automatic-downloads/retrospective/ACS/lib/dictionaries/cif_core.dic
dictionary named 'cif_core.dic' version 2.4.2 from 2011-04-26.

Automatic conversion script
Id: cif_fix_values 2281 2013-09-26 08:29:07Z andrius 

The following automatic conversions were performed:

'_exptl_crystal_density_meas' value 'not measured' was changed to '?'
- the value is perceived as not measured.

Automatic conversion script
Id: cif_fix_values 3008 2015-01-20 13:52:24Z robertas 
;
_cod_original_sg_symbol_H-M I4/mmm
_cod_database_code 4339492

loop_
_symmetry_equiv_pos_as_xyz
'x, y, z'
'-x, -y, z'
'-y, x, z'
'y, -x, z'
'-x, y, -z'
'x, -y, -z'
'y, x, -z'
'-y, -x, -z'
'x+1/2, y+1/2, z+1/2'
'-x+1/2, -y+1/2, z+1/2'
'-y+1/2, x+1/2, z+1/2'
'y+1/2, -x+1/2, z+1/2'
'-x+1/2, y+1/2, -z+1/2'
'x+1/2, -y+1/2, -z+1/2'
'y+1/2, x+1/2, -z+1/2'
'-y+1/2, -x+1/2, -z+1/2'
'-x, -y, -z'
'x, y, -z'
'y, -x, -z'
'-y, x, -z'
'x, -y, z'
'-x, y, z'
'-y, -x, z'
'y, x, z'
'-x+1/2, -y+1/2, -z+1/2'
'x+1/2, y+1/2, -z+1/2'
'y+1/2, -x+1/2, -z+1/2'
'-y+1/2, x+1/2, -z+1/2'
'x+1/2, -y+1/2, z+1/2'
'-x+1/2, y+1/2, z+1/2'
'-y+1/2, -x+1/2, z+1/2'
'y+1/2, x+1/2, z+1/2'

loop_
_atom_site_label
_atom_site_type_symbol
_atom_site_fract_x
_atom_site_fract_y
_atom_site_fract_z
_atom_site_U_iso_or_equiv
_atom_site_adp_type
_atom_site_occupancy
_atom_site_symmetry_multiplicity
_atom_site_calc_flag
_atom_site_refinement_flags
Ba Ba 0.0000 0.0000 0.0000 0.0156(2) Uani 1 16 d S
In1 In 0.0000 0.0000 0.61401(3) 0.0170(2) Uani 1 8 d S
In2 In 0.0000 0.5000 0.2500 0.0184(3) Uani 0.477(3) 8 d SP
Mg2 Mg 0.0000 0.5000 0.2500 0.0184(3) Uani 0.523(3) 8 d SP

loop_
_atom_site_aniso_label
_atom_site_aniso_U_11
_atom_site_aniso_U_22
_atom_site_aniso_U_33
_atom_site_aniso_U_23
_atom_site_aniso_U_13
_atom_site_aniso_U_12
Ba 0.0135(2) 0.0135(2) 0.0199(3) 0.000 0.000 0.000
In1 0.0180(2) 0.0180(2) 0.0151(3) 0.000 0.000 0.000
In2 0.0194(3) 0.0194(3) 0.0165(4) 0.000 0.000 0.000
Mg2 0.0194(3) 0.0194(3) 0.0165(4) 0.000 0.000 0.000

loop_
_atom_type_symbol
_atom_type_description
_atom_type_scat_dispersion_real
_atom_type_scat_dispersion_imag
_atom_type_scat_source
Mg Mg 0.0486 0.0363 'International Tables Vol C Tables 4.2.6.8 and 6.1.1.4'
In In -0.7276 1.3100 'International Tables Vol C Tables 4.2.6.8 and 6.1.1.4'
Ba Ba -0.3244 2.2819 'International Tables Vol C Tables 4.2.6.8 and 6.1.1.4'

loop_
_geom_angle_atom_site_label_1
_geom_angle_atom_site_label_2
_geom_angle_atom_site_label_3
_geom_angle
_geom_angle_site_symmetry_1
_geom_angle_site_symmetry_3
In1 Ba In1 180.000(11) 25_445 9_554
In1 Ba In1 134.80(4) 25_445 25
In1 Ba In1 45.20(4) 9_554 25
In1 Ba In1 45.20(4) 25_445 9_444
In1 Ba In1 134.80(4) 9_554 9_444
In1 Ba In1 180.000(11) 25 9_444
In1 Ba In1 81.507(14) 25_445 25_455
In1 Ba In1 98.493(14) 9_554 25_455
In1 Ba In1 81.507(14) 25 25_455
In1 Ba In1 98.493(14) 9_444 25_455
In1 Ba In1 81.507(14) 25_445 25_545
In1 Ba In1 98.493(14) 9_554 25_545
In1 Ba In1 81.507(14) 25 25_545
In1 Ba In1 98.493(14) 9_444 25_545
In1 Ba In1 134.80(4) 25_455 25_545
In1 Ba In1 98.493(14) 25_445 9_454
In1 Ba In1 81.507(14) 9_554 9_454
In1 Ba In1 98.493(14) 25 9_454
In1 Ba In1 81.507(14) 9_444 9_454
In1 Ba In1 45.20(4) 25_455 9_454
In1 Ba In1 180.000(11) 25_545 9_454
In1 Ba In1 98.493(14) 25_445 9_544
In1 Ba In1 81.507(14) 9_554 9_544
In1 Ba In1 98.493(14) 25 9_544
In1 Ba In1 81.507(14) 9_444 9_544
In1 Ba In1 180.000(11) 25_455 9_544
In1 Ba In1 45.20(4) 25_545 9_544
In1 Ba In1 134.80(4) 9_454 9_544
In1 Ba Mg2 134.716(6) 25_445 25
In1 Ba Mg2 45.284(7) 9_554 25
In1 Ba Mg2 84.49(4) 25 25
In1 Ba Mg2 95.51(4) 9_444 25
In1 Ba Mg2 134.716(7) 25_455 25
In1 Ba Mg2 84.49(4) 25_545 25
In1 Ba Mg2 95.51(4) 9_454 25
In1 Ba Mg2 45.284(7) 9_544 25
In1 Ba Mg2 45.284(7) 25_445 17
In1 Ba Mg2 134.716(6) 9_554 17
In1 Ba Mg2 95.51(4) 25 17
In1 Ba Mg2 84.49(4) 9_444 17
In1 Ba Mg2 95.51(4) 25_455 17
In1 Ba Mg2 45.284(7) 25_545 17
In1 Ba Mg2 134.716(7) 9_454 17
In1 Ba Mg2 84.49(4) 9_544 17
Mg2 Ba Mg2 128.68(3) 25 17
In1 Ba In2 134.716(6) 25_445 .
In1 Ba In2 45.284(7) 9_554 .
In1 Ba In2 84.49(4) 25 .
In1 Ba In2 95.51(4) 9_444 .
In1 Ba In2 84.49(4) 25_455 .
In1 Ba In2 134.716(7) 25_545 .
In1 Ba In2 45.284(7) 9_454 .
In1 Ba In2 95.51(4) 9_544 .
Mg2 Ba In2 51.32(3) 25 .
Mg2 Ba In2 180.0 17 .
In1 In1 Mg2 125.07(3) 17_556 17_566
In1 In1 Mg2 125.07(3) 17_556 9_545
Mg2 In1 Mg2 70.72(3) 17_566 9_545
In1 In1 In2 125.07(3) 17_556 17_566
Mg2 In1 In2 0.0 17_566 17_566
Mg2 In1 In2 70.72(3) 9_545 17_566
In1 In1 In2 125.07(3) 17_556 9_545
Mg2 In1 In2 70.72(3) 17_566 9_545
Mg2 In1 In2 0.0 9_545 9_545
In2 In1 In2 70.72(3) 17_566 9_545
In1 In1 Mg2 125.07(3) 17_556 17_556
Mg2 In1 Mg2 109.85(5) 17_566 17_556
Mg2 In1 Mg2 70.72(3) 9_545 17_556
In2 In1 Mg2 109.85(5) 17_566 17_556
In2 In1 Mg2 70.72(3) 9_545 17_556
In1 In1 In2 125.07(3) 17_556 9_445
Mg2 In1 In2 70.72(3) 17_566 9_445
Mg2 In1 In2 109.85(5) 9_545 9_445
In2 In1 In2 70.72(3) 17_566 9_445
In2 In1 In2 109.85(5) 9_545 9_445
Mg2 In1 In2 70.72(3) 17_556 9_445
In1 In1 Mg2 125.07(3) 17_556 9_445
Mg2 In1 Mg2 70.72(3) 17_566 9_445
Mg2 In1 Mg2 109.85(5) 9_545 9_445
In2 In1 Mg2 70.72(3) 17_566 9_445
In2 In1 Mg2 109.85(5) 9_545 9_445
Mg2 In1 Mg2 70.72(3) 17_556 9_445
In2 In1 Mg2 0.0 9_445 9_445
In1 In1 In2 125.07(3) 17_556 17_556
Mg2 In1 In2 109.85(5) 17_566 17_556
Mg2 In1 In2 70.72(3) 9_545 17_556
In2 In1 In2 109.85(5) 17_566 17_556
In2 In1 In2 70.72(3) 9_545 17_556
Mg2 In1 In2 0.0 17_556 17_556
In2 In1 In2 70.72(3) 9_445 17_556
Mg2 In1 In2 70.72(3) 9_445 17_556
In1 In1 Ba 67.40(2) 17_556 9_445
Mg2 In1 Ba 139.034(7) 17_566 9_445
Mg2 In1 Ba 139.034(7) 9_545 9_445
In2 In1 Ba 139.034(7) 17_566 9_445
In2 In1 Ba 139.034(7) 9_545 9_445
Mg2 In1 Ba 71.73(3) 17_556 9_445
In2 In1 Ba 71.73(3) 9_445 9_445
Mg2 In1 Ba 71.73(3) 9_445 9_445
In2 In1 Ba 71.73(3) 17_556 9_445
In1 In1 Ba 67.400(19) 17_556 9
Mg2 In1 Ba 71.73(3) 17_566 9
Mg2 In1 Ba 71.73(3) 9_545 9
In2 In1 Ba 71.73(3) 17_566 9
In2 In1 Ba 71.73(3) 9_545 9
Mg2 In1 Ba 139.034(7) 17_556 9
In2 In1 Ba 139.034(7) 9_445 9
Mg2 In1 Ba 139.034(7) 9_445 9
In2 In1 Ba 139.034(7) 17_556 9
Ba In1 Ba 134.80(4) 9_445 9
In1 In1 Ba 67.400(19) 17_556 9_545
Mg2 In1 Ba 139.034(7) 17_566 9_545
Mg2 In1 Ba 71.73(3) 9_545 9_545
In2 In1 Ba 139.034(7) 17_566 9_545
In2 In1 Ba 71.73(3) 9_545 9_545
Mg2 In1 Ba 71.73(3) 17_556 9_545
In2 In1 Ba 139.034(7) 9_445 9_545
Mg2 In1 Ba 139.034(7) 9_445 9_545
In2 In1 Ba 71.73(3) 17_556 9_545
Ba In1 Ba 81.507(14) 9_445 9_545
Ba In1 Ba 81.507(14) 9 9_545
In1 In2 In1 109.28(3) 17_566 9_454
In1 In2 In1 109.85(5) 17_566 17_556
In1 In2 In1 109.28(3) 9_454 17_556
In1 In2 In1 109.28(3) 17_566 9_554
In1 In2 In1 109.85(5) 9_454 9_554
In1 In2 In1 109.28(3) 17_556 9_554
In1 In2 Mg2 54.641(13) 17_566 25_565
In1 In2 Mg2 125.359(13) 9_454 25_565
In1 In2 Mg2 125.359(13) 17_556 25_565
In1 In2 Mg2 54.641(13) 9_554 25_565
In1 In2 Mg2 125.359(13) 17_566 25_455
In1 In2 Mg2 54.641(13) 9_454 25_455
In1 In2 Mg2 54.641(13) 17_556 25_455
In1 In2 Mg2 125.359(13) 9_554 25_455
Mg2 In2 Mg2 180.0 25_565 25_455
In1 In2 Mg2 54.641(13) 17_566 25_465
In1 In2 Mg2 54.641(13) 9_454 25_465
In1 In2 Mg2 125.359(13) 17_556 25_465
In1 In2 Mg2 125.359(13) 9_554 25_465
Mg2 In2 Mg2 90.0 25_565 25_465
Mg2 In2 Mg2 90.0 25_455 25_465
In1 In2 Mg2 125.359(13) 17_566 25
In1 In2 Mg2 125.359(13) 9_454 25
In1 In2 Mg2 54.641(13) 17_556 25
In1 In2 Mg2 54.641(13) 9_554 25
Mg2 In2 Mg2 90.0 25_565 25
Mg2 In2 Mg2 90.0 25_455 25
Mg2 In2 Mg2 180.0 25_465 25
In1 In2 Ba 162.839(6) 17_566 .
In1 In2 Ba 62.98(3) 9_454 .
In1 In2 Ba 87.31(5) 17_556 .
In1 In2 Ba 62.98(3) 9_554 .
Mg2 In2 Ba 115.661(16) 25_565 .
Mg2 In2 Ba 64.339(16) 25_455 .
Mg2 In2 Ba 115.661(16) 25_465 .
Mg2 In2 Ba 64.339(16) 25 .
In1 In2 Ba 62.98(3) 17_566 9
In1 In2 Ba 162.839(6) 9_454 9
In1 In2 Ba 62.98(3) 17_556 9
In1 In2 Ba 87.31(5) 9_554 9
Mg2 In2 Ba 64.339(16) 25_565 9
Mg2 In2 Ba 115.661(16) 25_455 9
Mg2 In2 Ba 115.661(16) 25_465 9
Mg2 In2 Ba 64.339(16) 25 9
Ba In2 Ba 128.68(3) . 9
In1 In2 Ba 87.31(5) 17_566 1_565
In1 In2 Ba 62.98(3) 9_454 1_565
In1 In2 Ba 162.839(6) 17_556 1_565
In1 In2 Ba 62.98(3) 9_554 1_565
Mg2 In2 Ba 64.339(16) 25_565 1_565
Mg2 In2 Ba 115.661(16) 25_455 1_565
Mg2 In2 Ba 64.339(16) 25_465 1_565
Mg2 In2 Ba 115.661(16) 25 1_565
Ba In2 Ba 75.53(5) . 1_565
Ba In2 Ba 128.68(3) 9 1_565
In1 In2 Ba 62.98(3) 17_566 9_455
In1 In2 Ba 87.31(5) 9_454 9_455
In1 In2 Ba 62.98(3) 17_556 9_455
In1 In2 Ba 162.839(6) 9_554 9_455
Mg2 In2 Ba 115.661(16) 25_565 9_455
Mg2 In2 Ba 64.339(16) 25_455 9_455
Mg2 In2 Ba 64.339(16) 25_465 9_455
Mg2 In2 Ba 115.661(16) 25 9_455
Ba In2 Ba 128.68(3) . 9_455
Ba In2 Ba 75.53(5) 9 9_455
Ba In2 Ba 128.68(3) 1_565 9_455

loop_
_geom_bond_atom_site_label_1
_geom_bond_atom_site_label_2
_geom_bond_distance
_geom_bond_site_symmetry_2
Ba In1 3.7021(14) 25_445
Ba In1 3.7021(14) 9_554
Ba In1 3.7021(14) 25
Ba In1 3.7021(14) 9_444
Ba In1 3.7021(14) 25_455
Ba In1 3.7021(14) 25_545
Ba In1 3.7021(14) 9_454
Ba In1 3.7021(14) 9_544
Ba Mg2 3.946(2) 25
Ba Mg2 3.946(2) 17
Ba In2 3.946(2) .
In1 In1 2.845(2) 17_556
In1 Mg2 2.9530(12) 17_566
In1 Mg2 2.9530(12) 9_545
In1 In2 2.9530(12) 17_566
In1 In2 2.9530(12) 9_545
In1 Mg2 2.9530(12) 17_556
In1 In2 2.9530(12) 9_445
In1 Mg2 2.9530(12) 9_445
In1 In2 2.9530(12) 17_556
In1 Ba 3.7021(14) 9_445
In1 Ba 3.7021(14) 9
In1 Ba 3.7021(14) 9_545
In2 In1 2.9530(12) 17_566
In2 In1 2.9530(12) 9_454
In2 In1 2.9530(12) 17_556
In2 In1 2.9530(12) 9_554
In2 Mg2 3.4178(14) 25_565
In2 Mg2 3.4178(14) 25_455
In2 Mg2 3.4178(14) 25_465
In2 Mg2 3.4178(14) 25
In2 Ba 3.946(2) 9
In2 Ba 3.946(2) 1_565
In2 Ba 3.946(2) 9_455
